data_2241548
loop_
_publ_author_name
'Noll, Julian'
'Korb, Marcus'
'Lang, Heinrich'

_publ_section_title
;
 Crystal structure of
 bis[tetrakis(triphenylphosphane-\k<i>P</i>)silver(I)]
 (nitrilotriacetato-\k^4^<i>N</i>,<i>O</i>,<i>O</i>',<i>O</i>'')(triphenylphosphane-\k<i>P</i>)argentate(I)
 with an unknown amount of methanol as solvate
;
_journal_coeditor_code PK2571
_journal_issue 3
_journal_name_full 'Acta Crystallographica Section E'
_journal_page_first 318
_journal_page_last 321
_journal_paper_doi 10.1107/S2056989016001262
_journal_volume 72
_journal_year 2016
_chemical_formula_iupac '[Ag (C18 H15 P)4]2 [Ag (C6 H6 N O6) (C18 H15 P)]'
_chemical_formula_moiety '2(C72 H60 Ag P4 +), C24 H21 Ag N O6 P 2-'
_chemical_formula_sum 'C168 H141 Ag3 N O6 P9'
_chemical_formula_weight 2872.15
_chemical_name_systematic
;Bis[tetrakis(triphenylphosphane-\k<i>P</i>)silver(I)]
(nitrilotriacetato-\k^4^<i>N</i>,<i>O</i>,<i>O</i>',<i>O</i>'')(triphenylphosphane-\k<i>P</i>)argentate(I) methanol
monosolvate
;
_space_group_crystal_system trigonal
_space_group_IT_number 147
_space_group_name_Hall '-P 3'
_space_group_name_H-M_alt 'P -3'
_symmetry_space_group_name_Hall '-P 3'
_symmetry_space_group_name_H-M 'P -3'
_atom_sites_solution_hydrogens geom
_audit_creation_method SHELXL-2013
_cell_angle_alpha 90
_cell_angle_beta 90
_cell_angle_gamma 120
_cell_formula_units_Z 2
_cell_length_a 19.0095(5)
_cell_length_b 19.0095(5)
_cell_length_c 31.9862(10)
_cell_measurement_reflns_used 6868
_cell_measurement_temperature 110
_cell_measurement_theta_max 27.56
_cell_measurement_theta_min 3.33
_cell_volume 10010.0(5)
_computing_cell_refinement
;
CrysAlis RED (Oxford Diffraction, 2006)
;
_computing_data_collection
;
CrysAlis CCD (Oxford Diffraction, 2006)
;
_computing_data_reduction
;
CrysAlis RED (Oxford Diffraction, 2006)
;
_computing_molecular_graphics
;
ORTEP-3 for Windows (Farrugia, 2012) and SHELXTL (Sheldrick,
2008)
;
_computing_publication_material
;
WinGX (Farrugia, 2012) and publCIF (Westrip, 2010)
;
_computing_structure_refinement
;
SHELXL2013 (Sheldrick, 2015)
;
_computing_structure_solution
;
SHELXS97 (Sheldrick, 2008)
;
_diffrn_ambient_temperature 110
_diffrn_measured_fraction_theta_full 0.995
_diffrn_measured_fraction_theta_max 0.995
_diffrn_measurement_device_type 'Oxford Gemini S'
_diffrn_measurement_method '\w scans'
_diffrn_radiation_type MoK\a
_diffrn_radiation_wavelength 0.71073
_diffrn_reflns_av_R_equivalents 0.0485
_diffrn_reflns_limit_h_max 22
_diffrn_reflns_limit_h_min -17
_diffrn_reflns_limit_k_max 23
_diffrn_reflns_limit_k_min -18
_diffrn_reflns_limit_l_max 24
_diffrn_reflns_limit_l_min -38
_diffrn_reflns_number 32447
_diffrn_reflns_theta_full 25.500
_diffrn_reflns_theta_max 25.492
_diffrn_reflns_theta_min 3.184
_diffrn_standards_decay_% 0
_diffrn_standards_interval_count 50
_diffrn_standards_interval_time 10
_diffrn_standards_number 2
_exptl_absorpt_coefficient_mu 0.404
_exptl_absorpt_correction_T_max 1.00000
_exptl_absorpt_correction_T_min 0.69924
_exptl_absorpt_correction_type multi-scan
_exptl_absorpt_process_details
;
(<i>CrysAlis RED</i>; Oxford Diffraction, 2006)
;
_exptl_crystal_colour colorless
_exptl_crystal_density_diffrn 0.953
_exptl_crystal_description block
_exptl_crystal_F_000 2960
_exptl_crystal_size_max 0.2
_exptl_crystal_size_mid 0.2
_exptl_crystal_size_min 0.2
_refine_diff_density_max 1.335
_refine_diff_density_min -0.644
_refine_ls_extinction_method none
_refine_ls_goodness_of_fit_ref 1.048
_refine_ls_hydrogen_treatment constr
_refine_ls_matrix_type full
_refine_ls_number_parameters 572
_refine_ls_number_reflns 12365
_refine_ls_number_restraints 0
_refine_ls_restrained_S_all 1.048
_refine_ls_R_factor_all 0.0969
_refine_ls_R_factor_gt 0.0664
_refine_ls_shift/su_max 0.001
_refine_ls_shift/su_mean 0.000
_refine_ls_structure_factor_coef Fsqd
_refine_ls_weighting_details 'w=1/[\s^2^(Fo^2^)+(0.1010P)^2^+10.4365P] where P=(Fo^2^+2Fc^2^)/3'
_refine_ls_weighting_scheme calc
_refine_ls_wR_factor_gt 0.1849
_refine_ls_wR_factor_ref 0.1972
_reflns_number_gt 8561
_reflns_number_total 12365
_reflns_threshold_expression 'I > 2\s(I)'
_cod_data_source_file pk2571sup1.cif
_cod_data_source_block I
_cod_original_cell_volume 10010.0(6)
_cod_database_code 2241548
_shelx_space_group_comment
;
The symmetry employed for this shelxl refinement is uniquely defined
by the following loop, which should always be used as a source of
symmetry information in preference to the above space-group names.
They are only intended as comments.
;
_shelxl_version_number .2013

loop_
_space_group_symop_operation_xyz
'x, y, z'
'-y, x-y, z'
'-x+y, -x, z'
'-x, -y, -z'
'y, -x+y, -z'
'x-y, x, -z'

loop_
_atom_site_type_symbol
_atom_site_label
_atom_site_fract_x
_atom_site_fract_y
_atom_site_fract_z
_atom_site_U_iso_or_equiv
_atom_site_adp_type
_atom_site_calc_flag
_atom_site_occupancy
C C1 0.9981(4) 1.0723(4) 0.77087(17) 0.0510(15) Uani d 1
H H1A 1.0514 1.1195 0.7667 0.061 Uiso calc 1
H H1B 0.9864 1.0679 0.8006 0.061 Uiso calc 1
C C2 0.9347(4) 1.0855(4) 0.7476(2) 0.0520(15) Uani d 1
C C3 1.0199(3) 0.9244(3) 0.58793(14) 0.0249(10) Uani d 1
C C4 1.0648(3) 0.9386(3) 0.55126(15) 0.0290(11) Uani d 1
H H4 1.0874 0.9891 0.5382 0.035 Uiso calc 1
C C5 1.0757(3) 0.8780(3) 0.53427(16) 0.0341(12) Uani d 1
H H5 1.1063 0.8879 0.5100 0.041 Uiso calc 1
C C6 1.0413(3) 0.8024(3) 0.55318(17) 0.0378(13) Uani d 1
H H6 1.0474 0.7611 0.5412 0.045 Uiso calc 1
C C7 0.9980(3) 0.7884(3) 0.58994(18) 0.0402(13) Uani d 1
H H7 0.9758 0.7382 0.6031 0.048 Uiso calc 1
C C8 0.9878(3) 0.8493(3) 0.60683(16) 0.0317(11) Uani d 1
H H8 0.9586 0.8397 0.6315 0.038 Uiso calc 1
C C9 0.7784(2) 0.4908(3) 0.48160(13) 0.0227(9) Uani d 1
C C10 0.7818(3) 0.5545(3) 0.45909(15) 0.0278(10) Uani d 1
H H10 0.7772 0.5951 0.4730 0.033 Uiso calc 1
C C11 0.7920(3) 0.5586(3) 0.41567(15) 0.0330(11) Uani d 1
H H11 0.7935 0.6013 0.4007 0.040 Uiso calc 1
C C12 0.7997(3) 0.4996(3) 0.39533(15) 0.0362(12) Uani d 1
H H12 0.8076 0.5027 0.3665 0.043 Uiso calc 1
C C13 0.7958(3) 0.4347(3) 0.41765(17) 0.0395(13) Uani d 1
H H13 0.8003 0.3942 0.4037 0.047 Uiso calc 1
C C14 0.7853(3) 0.4306(3) 0.46039(15) 0.0304(11) Uani d 1
H H14 0.7828 0.3873 0.4752 0.036 Uiso calc 1
C C15 0.7362(3) 0.5570(3) 0.55164(13) 0.0218(9) Uani d 1
C C16 0.6549(3) 0.5326(3) 0.55782(14) 0.0257(10) Uani d 1
H H16 0.6157 0.4781 0.5551 0.031 Uiso calc 1
C C17 0.6318(3) 0.5894(3) 0.56809(14) 0.0319(11) Uani d 1
H H17 0.5772 0.5723 0.5725 0.038 Uiso calc 1
C C18 0.6885(3) 0.6700(3) 0.57182(15) 0.0345(12) Uani d 1
H H18 0.6725 0.7076 0.5783 0.041 Uiso calc 1
C C19 0.7696(3) 0.6952(3) 0.56595(16) 0.0372(12) Uani d 1
H H19 0.8081 0.7499 0.5688 0.045 Uiso calc 1
C C20 0.7945(3) 0.6395(3) 0.55582(14) 0.0284(10) Uani d 1
H H20 0.8492 0.6569 0.5519 0.034 Uiso calc 1
C C21 0.8692(3) 0.5295(2) 0.55785(14) 0.0216(9) Uani d 1
C C22 0.9362(3) 0.5552(3) 0.53165(15) 0.0275(10) Uani d 1
H H22 0.9289 0.5481 0.5029 0.033 Uiso calc 1
C C23 1.0147(3) 0.5917(3) 0.54861(16) 0.0348(12) Uani d 1
H H23 1.0594 0.6084 0.5312 0.042 Uiso calc 1
C C24 1.0255(3) 0.6028(3) 0.59136(16) 0.0350(12) Uani d 1
H H24 1.0775 0.6275 0.6027 0.042 Uiso calc 1
C C25 0.9584(3) 0.5770(3) 0.61745(16) 0.0324(11) Uani d 1
H H25 0.9655 0.5848 0.6462 0.039 Uiso calc 1
C C26 0.8818(3) 0.5399(3) 0.60066(15) 0.0286(10) Uani d 1
H H26 0.8373 0.5213 0.6184 0.034 Uiso calc 1
C C27 0.7674(3) 0.3799(3) 0.67114(13) 0.0263(10) Uani d 1
C C28 0.7918(3) 0.4372(3) 0.70267(14) 0.0293(11) Uani d 1
H H28 0.7561 0.4534 0.7126 0.035 Uiso calc 1
C C29 0.8694(3) 0.4708(3) 0.71949(14) 0.0367(12) Uani d 1
H H29 0.8862 0.5106 0.7400 0.044 Uiso calc 1
C C30 0.9217(3) 0.4449(3) 0.70572(15) 0.0388(13) Uani d 1
H H30 0.9729 0.4661 0.7177 0.047 Uiso calc 1
C C31 0.8982(3) 0.3876(3) 0.67416(16) 0.0392(13) Uani d 1
H H31 0.9336 0.3707 0.6647 0.047 Uiso calc 1
C C32 0.8219(3) 0.3560(3) 0.65699(15) 0.0323(11) Uani d 1
H H32 0.8062 0.3180 0.6356 0.039 Uiso calc 1
C C33 0.7197(3) 0.4342(3) 0.83069(14) 0.0324(11) Uani d 1
C C34 0.7969(4) 0.4884(3) 0.84516(16) 0.0457(14) Uani d 1
H H34 0.8199 0.4729 0.8663 0.055 Uiso calc 1
C C35 0.8402(4) 0.5664(4) 0.82803(17) 0.0517(16) Uani d 1
H H35 0.8922 0.6027 0.8376 0.062 Uiso calc 1
C C36 0.8046(4) 0.5899(4) 0.79617(16) 0.0465(14) Uani d 1
H H36 0.8325 0.6419 0.7849 0.056 Uiso calc 1
C C37 0.7297(3) 0.5358(3) 0.78221(16) 0.0390(13) Uani d 1
H H37 0.7064 0.5510 0.7611 0.047 Uiso calc 1
C C38 0.6863(3) 0.4572(3) 0.79896(14) 0.0372(12) Uani d 1
H H38 0.6350 0.4206 0.7887 0.045 Uiso calc 1
C C39 0.8225(4) 0.4078(5) 1.0209(2) 0.073(2) Uani d 1
C C40 0.7801(4) 0.3373(4) 1.04272(19) 0.067(2) Uani d 1
H H40 0.7470 0.2900 1.0279 0.080 Uiso calc 1
C C41 0.7834(5) 0.3322(7) 1.0857(3) 0.126(5) Uani d 1
H H41 0.7567 0.2825 1.0995 0.152 Uiso calc 1
C C42 0.8294(5) 0.4061(6) 1.1079(2) 0.088(3) Uani d 1
H H42 0.8292 0.4063 1.1369 0.106 Uiso calc 1
C C43 0.8754(5) 0.4791(6) 1.0857(2) 0.080(2) Uani d 1
H H43 0.9086 0.5266 1.1004 0.096 Uiso calc 1
C C44 0.8725(4) 0.4820(5) 1.0421(2) 0.077(2) Uani d 1
H H44 0.9021 0.5306 1.0276 0.092 Uiso calc 1
C C45 0.8742(4) 0.3609(4) 0.9471(2) 0.0607(18) Uani d 1
C C46 0.8732(4) 0.3449(4) 0.90415(18) 0.0551(17) Uani d 1
H H46 0.8444 0.3588 0.8856 0.066 Uiso calc 1
C C47 0.9159(5) 0.3081(6) 0.8899(3) 0.090(3) Uani d 1
H H47 0.9131 0.2939 0.8619 0.108 Uiso calc 1
C C48 0.9638(5) 0.2919(5) 0.9180(3) 0.084(2) Uani d 1
H H48 0.9943 0.2693 0.9084 0.101 Uiso calc 1
C C49 0.9645(4) 0.3106(4) 0.9606(2) 0.071(2) Uani d 1
H H49 0.9952 0.2992 0.9791 0.086 Uiso calc 1
C C50 0.9200(4) 0.3458(4) 0.9760(3) 0.069(2) Uani d 1
H H50 0.9211 0.3585 1.0042 0.083 Uiso calc 1
C C51 0.8718(4) 0.5109(4) 0.9494(2) 0.0674(19) Uani d 1
C C52 0.8434(3) 0.5648(4) 0.95708(19) 0.0499(15) Uani d 1
H H52 0.7919 0.5433 0.9688 0.060 Uiso calc 1
C C53 0.8828(5) 0.6430(5) 0.9493(3) 0.104(3) Uani d 1
H H53 0.8630 0.6765 0.9578 0.124 Uiso calc 1
C C54 0.9596(5) 0.6749(5) 0.9266(3) 0.082(2) Uani d 1
H H54 0.9871 0.7285 0.9173 0.098 Uiso calc 1
C C55 0.9905(5) 0.6236(5) 0.9190(2) 0.074(2) Uani d 1
H H55 1.0408 0.6451 0.9059 0.088 Uiso calc 1
C C56 0.9503(4) 0.5414(5) 0.93011(19) 0.067(2) Uani d 1
H H56 0.9728 0.5085 0.9253 0.080 Uiso calc 1
O O1 0.9044(2) 1.0481(2) 0.71512(12) 0.0467(10) Uani d 1
O O2 0.9195(3) 1.1367(3) 0.76428(15) 0.0755(14) Uani d 1
P P1 1.0000 1.0000 0.61143(6) 0.0240(4) Uani d 1
P P2 0.76469(7) 0.48109(7) 0.53863(4) 0.0214(3) Uani d 1
P P3 0.6667 0.3333 0.64650(6) 0.0230(4) Uani d 1
P P4 0.6667 0.3333 0.85547(7) 0.0315(5) Uani d 1
P P5 0.81418(9) 0.40685(9) 0.96398(4) 0.0393(3) Uani d 1
Ag Ag1 1.0000 1.0000 0.68457(2) 0.03511(19) Uani d 1
Ag Ag2 0.6667 0.3333 0.56556(2) 0.01929(15) Uani d 1
Ag Ag3 0.6667 0.3333 0.93618(2) 0.03244(18) Uani d 1
N N1 1.0000 1.0000 0.7572(2) 0.0305(16) Uani d 1

loop_
_atom_site_aniso_label
_atom_site_aniso_U_11
_atom_site_aniso_U_22
_atom_site_aniso_U_33
_atom_site_aniso_U_12
_atom_site_aniso_U_13
_atom_site_aniso_U_23
C1 0.074(4) 0.047(3) 0.034(3) 0.032(3) 0.005(3) -0.003(3)
C2 0.061(4) 0.053(4) 0.055(4) 0.038(3) 0.007(3) -0.002(3)
C3 0.020(2) 0.022(2) 0.034(3) 0.012(2) -0.001(2) -0.001(2)
C4 0.028(3) 0.026(2) 0.037(3) 0.016(2) -0.003(2) 0.001(2)
C5 0.030(3) 0.037(3) 0.040(3) 0.020(2) -0.001(2) -0.002(2)
C6 0.030(3) 0.029(3) 0.058(3) 0.017(2) -0.004(3) -0.013(2)
C7 0.034(3) 0.022(3) 0.062(4) 0.012(2) 0.002(3) -0.001(2)
C8 0.028(3) 0.028(3) 0.040(3) 0.015(2) 0.002(2) -0.001(2)
C9 0.013(2) 0.024(2) 0.029(2) 0.0080(19) -0.0010(18) -0.0022(19)
C10 0.025(2) 0.023(2) 0.035(3) 0.012(2) 0.003(2) 0.002(2)
C11 0.035(3) 0.036(3) 0.031(3) 0.019(2) 0.001(2) 0.011(2)
C12 0.030(3) 0.048(3) 0.027(3) 0.016(2) 0.003(2) -0.001(2)
C13 0.038(3) 0.035(3) 0.045(3) 0.018(3) 0.005(2) -0.007(2)
C14 0.027(3) 0.025(2) 0.038(3) 0.012(2) 0.003(2) 0.003(2)
C15 0.025(2) 0.022(2) 0.021(2) 0.013(2) 0.0014(18) 0.0025(18)
C16 0.023(2) 0.023(2) 0.031(2) 0.012(2) 0.000(2) 0.0026(19)
C17 0.024(3) 0.044(3) 0.034(3) 0.022(2) 0.001(2) 0.002(2)
C18 0.042(3) 0.036(3) 0.038(3) 0.029(3) 0.000(2) -0.002(2)
C19 0.039(3) 0.022(3) 0.048(3) 0.014(2) -0.002(2) 0.000(2)
C20 0.024(2) 0.023(2) 0.037(3) 0.011(2) 0.003(2) 0.002(2)
C21 0.020(2) 0.015(2) 0.031(2) 0.0096(18) 0.0005(19) 0.0052(18)
C22 0.026(2) 0.025(2) 0.030(2) 0.012(2) 0.005(2) 0.005(2)
C23 0.018(2) 0.033(3) 0.046(3) 0.007(2) 0.006(2) 0.007(2)
C24 0.023(3) 0.030(3) 0.050(3) 0.012(2) -0.010(2) -0.002(2)
C25 0.030(3) 0.025(3) 0.036(3) 0.010(2) -0.005(2) 0.002(2)
C26 0.025(2) 0.025(2) 0.036(3) 0.012(2) 0.008(2) 0.010(2)
C27 0.022(2) 0.033(3) 0.019(2) 0.011(2) -0.0023(19) 0.003(2)
C28 0.034(3) 0.029(3) 0.023(2) 0.014(2) 0.000(2) 0.001(2)
C29 0.036(3) 0.040(3) 0.021(2) 0.010(2) -0.007(2) -0.001(2)
C30 0.027(3) 0.043(3) 0.030(3) 0.006(2) -0.006(2) 0.006(2)
C31 0.033(3) 0.051(3) 0.039(3) 0.025(3) 0.000(2) 0.007(3)
C32 0.035(3) 0.032(3) 0.028(2) 0.015(2) -0.003(2) 0.001(2)
C33 0.039(3) 0.041(3) 0.020(2) 0.022(3) -0.003(2) -0.004(2)
C34 0.053(4) 0.045(3) 0.033(3) 0.021(3) -0.008(3) 0.005(3)
C35 0.055(4) 0.044(3) 0.043(3) 0.015(3) -0.014(3) -0.005(3)
C36 0.061(4) 0.042(3) 0.029(3) 0.021(3) 0.004(3) 0.002(2)
C37 0.054(4) 0.044(3) 0.030(3) 0.032(3) 0.000(2) 0.002(2)
C38 0.047(3) 0.048(3) 0.022(2) 0.027(3) 0.000(2) -0.003(2)
C39 0.044(4) 0.088(6) 0.051(4) 0.008(4) -0.017(3) 0.001(4)
C40 0.052(4) 0.058(4) 0.041(3) -0.011(3) -0.017(3) 0.001(3)
C41 0.056(5) 0.159(9) 0.069(5) -0.018(6) -0.032(4) 0.040(6)
C42 0.065(5) 0.139(8) 0.044(4) 0.039(5) 0.004(4) 0.005(5)
C43 0.069(5) 0.114(7) 0.058(4) 0.047(5) -0.016(4) -0.020(5)
C44 0.054(4) 0.115(7) 0.062(4) 0.044(5) -0.022(4) -0.036(4)
C45 0.039(3) 0.065(4) 0.061(4) 0.013(3) -0.012(3) -0.008(3)
C46 0.055(4) 0.086(5) 0.042(3) 0.048(4) -0.019(3) -0.021(3)
C47 0.070(5) 0.123(7) 0.079(5) 0.051(5) -0.026(4) -0.033(5)
C48 0.070(5) 0.075(5) 0.107(7) 0.035(4) -0.019(5) -0.015(5)
C49 0.066(5) 0.073(5) 0.073(5) 0.034(4) -0.024(4) -0.015(4)
C50 0.047(4) 0.050(4) 0.103(6) 0.020(3) -0.035(4) -0.009(4)
C51 0.053(4) 0.060(4) 0.082(5) 0.023(4) -0.023(4) -0.006(4)
C52 0.032(3) 0.054(4) 0.060(4) 0.018(3) -0.005(3) 0.002(3)
C53 0.063(5) 0.058(5) 0.176(10) 0.019(4) -0.042(6) 0.008(5)
C54 0.065(5) 0.063(5) 0.102(6) 0.021(4) -0.020(5) 0.008(4)
C55 0.055(4) 0.081(6) 0.071(5) 0.023(4) -0.004(4) 0.004(4)
C56 0.042(4) 0.074(5) 0.049(4) 0.003(3) -0.009(3) 0.015(3)
O1 0.057(2) 0.059(3) 0.042(2) 0.042(2) -0.0079(19) -0.009(2)
O2 0.101(4) 0.089(4) 0.070(3) 0.073(3) -0.002(3) -0.014(3)
P1 0.0213(6) 0.0213(6) 0.0294(11) 0.0106(3) 0.000 0.000
P2 0.0181(6) 0.0159(6) 0.0278(6) 0.0068(5) 0.0022(5) 0.0028(5)
P3 0.0246(6) 0.0246(6) 0.0199(10) 0.0123(3) 0.000 0.000
P4 0.0368(8) 0.0368(8) 0.0208(10) 0.0184(4) 0.000 0.000
P5 0.0368(8) 0.0461(8) 0.0302(7) 0.0171(7) -0.0067(6) -0.0058(6)
Ag1 0.0379(3) 0.0379(3) 0.0295(3) 0.01896(13) 0.000 0.000
Ag2 0.0183(2) 0.0183(2) 0.0213(3) 0.00914(10) 0.000 0.000
Ag3 0.0367(3) 0.0367(3) 0.0239(3) 0.01836(13) 0.000 0.000
N1 0.029(2) 0.029(2) 0.034(4) 0.0144(11) 0.000 0.000

loop_
_atom_type_symbol
_atom_type_description
_atom_type_scat_dispersion_real
_atom_type_scat_dispersion_imag
_atom_type_scat_source
C C 0.0033 0.0016 'International Tables Vol C Tables 4.2.6.8 and 6.1.1.4'
H H 0.0000 0.0000 'International Tables Vol C Tables 4.2.6.8 and 6.1.1.4'
O O 0.0106 0.0060 'International Tables Vol C Tables 4.2.6.8 and 6.1.1.4'
P P 0.1023 0.0942 'International Tables Vol C Tables 4.2.6.8 and 6.1.1.4'
Ag Ag -0.8971 1.1015 'International Tables Vol C Tables 4.2.6.8 and 6.1.1.4'
N N 0.0061 0.0033 'International Tables Vol C Tables 4.2.6.8 and 6.1.1.4'

loop_
_geom_angle_atom_site_label_1
_geom_angle_atom_site_label_2
_geom_angle_atom_site_label_3
_geom_angle_site_symmetry_1
_geom_angle_site_symmetry_3
_geom_angle
N1 C1 C2 . . 113.5(5)
N1 C1 H1A . . 108.9
C2 C1 H1A . . 108.9
N1 C1 H1B . . 108.9
C2 C1 H1B . . 108.9
H1A C1 H1B . . 107.7
O1 C2 O2 . . 125.7(6)
O1 C2 C1 . . 119.6(5)
O2 C2 C1 . . 114.8(6)
C8 C3 C4 . . 118.7(4)
C8 C3 P1 . . 118.4(3)
C4 C3 P1 . . 122.9(3)
C5 C4 C3 . . 120.1(5)
C5 C4 H4 . . 119.9
C3 C4 H4 . . 119.9
C4 C5 C6 . . 120.3(5)
C4 C5 H5 . . 119.9
C6 C5 H5 . . 119.9
C7 C6 C5 . . 119.8(5)
C7 C6 H6 . . 120.1
C5 C6 H6 . . 120.1
C8 C7 C6 . . 119.6(5)
C8 C7 H7 . . 120.2
C6 C7 H7 . . 120.2
C7 C8 C3 . . 121.5(5)
C7 C8 H8 . . 119.2
C3 C8 H8 . . 119.2
C10 C9 C14 . . 119.0(4)
C10 C9 P2 . . 123.2(3)
C14 C9 P2 . . 117.8(3)
C9 C10 C11 . . 120.7(4)
C9 C10 H10 . . 119.7
C11 C10 H10 . . 119.7
C12 C11 C10 . . 119.7(4)
C12 C11 H11 . . 120.1
C10 C11 H11 . . 120.1
C11 C12 C13 . . 120.2(5)
C11 C12 H12 . . 119.9
C13 C12 H12 . . 119.9
C14 C13 C12 . . 120.0(5)
C14 C13 H13 . . 120.0
C12 C13 H13 . . 120.0
C13 C14 C9 . . 120.5(4)
C13 C14 H14 . . 119.8
C9 C14 H14 . . 119.8
C16 C15 C20 . . 119.0(4)
C16 C15 P2 . . 119.4(3)
C20 C15 P2 . . 121.7(3)
C15 C16 C17 . . 120.4(4)
C15 C16 H16 . . 119.8
C17 C16 H16 . . 119.8
C18 C17 C16 . . 120.7(4)
C18 C17 H17 . . 119.7
C16 C17 H17 . . 119.7
C17 C18 C19 . . 119.7(5)
C17 C18 H18 . . 120.1
C19 C18 H18 . . 120.1
C18 C19 C20 . . 120.8(5)
C18 C19 H19 . . 119.6
C20 C19 H19 . . 119.6
C19 C20 C15 . . 119.5(4)
C19 C20 H20 . . 120.3
C15 C20 H20 . . 120.3
C26 C21 C22 . . 118.7(4)
C26 C21 P2 . . 118.1(3)
C22 C21 P2 . . 123.2(3)
C21 C22 C23 . . 120.1(4)
C21 C22 H22 . . 120.0
C23 C22 H22 . . 120.0
C24 C23 C22 . . 119.8(4)
C24 C23 H23 . . 120.1
C22 C23 H23 . . 120.1
C23 C24 C25 . . 120.0(4)
C23 C24 H24 . . 120.0
C25 C24 H24 . . 120.0
C26 C25 C24 . . 119.8(5)
C26 C25 H25 . . 120.1
C24 C25 H25 . . 120.1
C25 C26 C21 . . 121.6(4)
C25 C26 H26 . . 119.2
C21 C26 H26 . . 119.2
C28 C27 C32 . . 118.8(4)
C28 C27 P3 . . 123.3(4)
C32 C27 P3 . . 117.9(3)
C27 C28 C29 . . 120.2(5)
C27 C28 H28 . . 119.9
C29 C28 H28 . . 119.9
C30 C29 C28 . . 120.0(5)
C30 C29 H29 . . 120.0
C28 C29 H29 . . 120.0
C29 C30 C31 . . 120.4(5)
C29 C30 H30 . . 119.8
C31 C30 H30 . . 119.8
C32 C31 C30 . . 119.2(5)
C32 C31 H31 . . 120.4
C30 C31 H31 . . 120.4
C31 C32 C27 . . 121.3(5)
C31 C32 H32 . . 119.4
C27 C32 H32 . . 119.4
C38 C33 C34 . . 119.7(5)
C38 C33 P4 . . 123.2(4)
C34 C33 P4 . . 117.1(4)
C33 C34 C35 . . 120.1(5)
C33 C34 H34 . . 120.0
C35 C34 H34 . . 120.0
C34 C35 C36 . . 119.7(6)
C34 C35 H35 . . 120.1
C36 C35 H35 . . 120.1
C37 C36 C35 . . 119.2(5)
C37 C36 H36 . . 120.4
C35 C36 H36 . . 120.4
C36 C37 C38 . . 121.3(5)
C36 C37 H37 . . 119.3
C38 C37 H37 . . 119.3
C33 C38 C37 . . 120.0(5)
C33 C38 H38 . . 120.0
C37 C38 H38 . . 120.0
C40 C39 C44 . . 120.4(6)
C40 C39 P5 . . 119.8(5)
C44 C39 P5 . . 119.9(6)
C39 C40 C41 . . 123.7(7)
C39 C40 H40 . . 118.1
C41 C40 H40 . . 118.1
C40 C41 C42 . . 117.0(8)
C40 C41 H41 . . 121.5
C42 C41 H41 . . 121.5
C43 C42 C41 . . 119.7(7)
C43 C42 H42 . . 120.1
C41 C42 H42 . . 120.1
C44 C43 C42 . . 121.7(8)
C44 C43 H43 . . 119.2
C42 C43 H43 . . 119.2
C43 C44 C39 . . 117.2(8)
C43 C44 H44 . . 121.4
C39 C44 H44 . . 121.4
C50 C45 C46 . . 123.0(7)
C50 C45 P5 . . 120.4(6)
C46 C45 P5 . . 116.6(5)
C47 C46 C45 . . 118.8(6)
C47 C46 H46 . . 120.6
C45 C46 H46 . . 120.6
C46 C47 C48 . . 120.3(7)
C46 C47 H47 . . 119.9
C48 C47 H47 . . 119.9
C49 C48 C47 . . 119.0(8)
C49 C48 H48 . . 120.5
C47 C48 H48 . . 120.5
C50 C49 C48 . . 121.9(7)
C50 C49 H49 . . 119.0
C48 C49 H49 . . 119.0
C45 C50 C49 . . 116.9(7)
C45 C50 H50 . . 121.5
C49 C50 H50 . . 121.5
C52 C51 C56 . . 118.8(7)
C52 C51 P5 . . 121.3(6)
C56 C51 P5 . . 119.9(6)
C53 C52 C51 . . 125.9(7)
C53 C52 H52 . . 117.1
C51 C52 H52 . . 117.1
C52 C53 C54 . . 116.9(8)
C52 C53 H53 . . 121.6
C54 C53 H53 . . 121.6
C55 C54 C53 . . 118.6(8)
C55 C54 H54 . . 120.7
C53 C54 H54 . . 120.7
C54 C55 C56 . . 123.6(8)
C54 C55 H55 . . 118.2
C56 C55 H55 . . 118.2
C55 C56 C51 . . 115.8(8)
C55 C56 H56 . . 122.1
C51 C56 H56 . . 122.1
C2 O1 Ag1 . . 108.3(4)
C3 P1 C3 3_675 2_765 104.14(18)
C3 P1 C3 3_675 . 104.14(18)
C3 P1 C3 2_765 . 104.14(18)
C3 P1 Ag1 3_675 . 114.39(15)
C3 P1 Ag1 2_765 . 114.39(15)
C3 P1 Ag1 . . 114.39(15)
C15 P2 C21 . . 101.7(2)
C15 P2 C9 . . 103.28(19)
C21 P2 C9 . . 102.69(19)
C15 P2 Ag2 . . 116.05(14)
C21 P2 Ag2 . . 116.10(14)
C9 P2 Ag2 . . 115.02(14)
C27 P3 C27 3_665 2_655 102.95(17)
C27 P3 C27 3_665 . 102.95(17)
C27 P3 C27 2_655 . 102.95(17)
C27 P3 Ag2 3_665 . 115.39(15)
C27 P3 Ag2 2_655 . 115.39(15)
C27 P3 Ag2 . . 115.40(15)
C33 P4 C33 . 3_665 102.83(18)
C33 P4 C33 . 2_655 102.83(18)
C33 P4 C33 3_665 2_655 102.83(18)
C33 P4 Ag3 . . 115.49(15)
C33 P4 Ag3 3_665 . 115.50(15)
C33 P4 Ag3 2_655 . 115.50(15)
C51 P5 C39 . . 104.4(3)
C51 P5 C45 . . 105.6(3)
C39 P5 C45 . . 103.1(3)
C51 P5 Ag3 . . 114.1(2)
C39 P5 Ag3 . . 114.4(2)
C45 P5 Ag3 . . 114.0(2)
N1 Ag1 P1 . . 180.0
N1 Ag1 O1 . 2_765 67.92(8)
P1 Ag1 O1 . 2_765 112.08(8)
N1 Ag1 O1 . 3_675 67.92(8)
P1 Ag1 O1 . 3_675 112.08(8)
O1 Ag1 O1 2_765 3_675 106.74(9)
N1 Ag1 O1 . . 67.92(8)
P1 Ag1 O1 . . 112.08(8)
O1 Ag1 O1 2_765 . 106.74(9)
O1 Ag1 O1 3_675 . 106.74(9)
P3 Ag2 P2 . 3_665 109.19(3)
P3 Ag2 P2 . . 109.19(3)
P2 Ag2 P2 3_665 . 109.75(3)
P3 Ag2 P2 . 2_655 109.19(3)
P2 Ag2 P2 3_665 2_655 109.75(3)
P2 Ag2 P2 . 2_655 109.75(3)
P4 Ag3 P5 . 3_665 110.11(3)
P4 Ag3 P5 . 2_655 110.11(3)
P5 Ag3 P5 3_665 2_655 108.83(3)
P4 Ag3 P5 . . 110.11(3)
P5 Ag3 P5 3_665 . 108.83(3)
P5 Ag3 P5 2_655 . 108.82(3)
C1 N1 C1 . 3_675 111.5(3)
C1 N1 C1 . 2_765 111.5(3)
C1 N1 C1 3_675 2_765 111.5(3)
C1 N1 Ag1 . . 107.4(3)
C1 N1 Ag1 3_675 . 107.4(3)
C1 N1 Ag1 2_765 . 107.4(3)

loop_
_geom_bond_atom_site_label_1
_geom_bond_atom_site_label_2
_geom_bond_site_symmetry_2
_geom_bond_distance
C1 N1 . 1.460(6)
C1 C2 . 1.541(9)
C1 H1A . 0.9700
C1 H1B . 0.9700
C2 O1 . 1.227(7)
C2 O2 . 1.263(7)
C3 C8 . 1.380(6)
C3 C4 . 1.395(6)
C3 P1 . 1.821(4)
C4 C5 . 1.381(7)
C4 H4 . 0.9300
C5 C6 . 1.385(7)
C5 H5 . 0.9300
C6 C7 . 1.384(7)
C6 H6 . 0.9300
C7 C8 . 1.376(7)
C7 H7 . 0.9300
C8 H8 . 0.9300
C9 C10 . 1.382(6)
C9 C14 . 1.393(6)
C9 P2 . 1.839(5)
C10 C11 . 1.399(6)
C10 H10 . 0.9300
C11 C12 . 1.367(7)
C11 H11 . 0.9300
C12 C13 . 1.396(7)
C12 H12 . 0.9300
C13 C14 . 1.378(7)
C13 H13 . 0.9300
C14 H14 . 0.9300
C15 C16 . 1.387(6)
C15 C20 . 1.403(6)
C15 P2 . 1.824(4)
C16 C17 . 1.392(6)
C16 H16 . 0.9300
C17 C18 . 1.368(7)
C17 H17 . 0.9300
C18 C19 . 1.379(7)
C18 H18 . 0.9300
C19 C20 . 1.397(7)
C19 H19 . 0.9300
C20 H20 . 0.9300
C21 C26 . 1.387(6)
C21 C22 . 1.394(6)
C21 P2 . 1.828(4)
C22 C23 . 1.403(6)
C22 H22 . 0.9300
C23 C24 . 1.383(7)
C23 H23 . 0.9300
C24 C25 . 1.392(7)
C24 H24 . 0.9300
C25 C26 . 1.370(6)
C25 H25 . 0.9300
C26 H26 . 0.9300
C27 C28 . 1.384(6)
C27 C32 . 1.397(7)
C27 P3 . 1.838(4)
C28 C29 . 1.391(7)
C28 H28 . 0.9300
C29 C30 . 1.382(8)
C29 H29 . 0.9300
C30 C31 . 1.385(7)
C30 H30 . 0.9300
C31 C32 . 1.378(7)
C31 H31 . 0.9300
C32 H32 . 0.9300
C33 C38 . 1.379(7)
C33 C34 . 1.384(7)
C33 P4 . 1.841(5)
C34 C35 . 1.399(8)
C34 H34 . 0.9300
C35 C36 . 1.413(8)
C35 H35 . 0.9300
C36 C37 . 1.349(8)
C36 H36 . 0.9300
C37 C38 . 1.402(7)
C37 H37 . 0.9300
C38 H38 . 0.9300
C39 C40 . 1.361(9)
C39 C44 . 1.420(10)
C39 P5 . 1.826(7)
C40 C41 . 1.381(9)
C40 H40 . 0.9300
C41 C42 . 1.419(13)
C41 H41 . 0.9300
C42 C43 . 1.407(11)
C42 H42 . 0.9300
C43 C44 . 1.397(10)
C43 H43 . 0.9300
C44 H44 . 0.9300
C45 C50 . 1.395(9)
C45 C46 . 1.406(8)
C45 P5 . 1.830(7)
C46 C47 . 1.388(10)
C46 H46 . 0.9300
C47 C48 . 1.417(11)
C47 H47 . 0.9300
C48 C49 . 1.406(10)
C48 H48 . 0.9300
C49 C50 . 1.404(10)
C49 H49 . 0.9300
C50 H50 . 0.9300
C51 C52 . 1.399(9)
C51 C56 . 1.441(10)
C51 P5 . 1.778(7)
C52 C53 . 1.310(10)
C52 H52 . 0.9300
C53 C54 . 1.464(12)
C53 H53 . 0.9300
C54 C55 . 1.388(11)
C54 H54 . 0.9300
C55 C56 . 1.399(10)
C55 H55 . 0.9300
C56 H56 . 0.9300
O1 Ag1 . 2.599(4)
P1 C3 3_675 1.821(4)
P1 C3 2_765 1.821(5)
P1 Ag1 . 2.339(2)
P2 Ag2 . 2.6210(11)
P3 C27 3_665 1.838(5)
P3 C27 2_655 1.838(4)
P3 Ag2 . 2.589(2)
P4 C33 3_665 1.841(5)
P4 C33 2_655 1.841(5)
P4 Ag3 . 2.582(2)
P5 Ag3 . 2.5862(14)
Ag1 N1 . 2.324(7)
Ag1 O1 2_765 2.599(4)
Ag1 O1 3_675 2.599(4)
Ag2 P2 3_665 2.6210(11)
Ag2 P2 2_655 2.6211(11)
Ag3 P5 3_665 2.5861(14)
Ag3 P5 2_655 2.5861(14)
N1 C1 3_675 1.460(6)
N1 C1 2_765 1.460(6)

loop_
_geom_torsion_atom_site_label_1
_geom_torsion_atom_site_label_2
_geom_torsion_atom_site_label_3
_geom_torsion_atom_site_label_4
_geom_torsion_site_symmetry_4
_geom_torsion
N1 C1 C2 O1 . -15.2(8)
N1 C1 C2 O2 . 165.8(5)
C8 C3 C4 C5 . 0.7(7)
P1 C3 C4 C5 . -178.0(4)
C3 C4 C5 C6 . 0.8(7)
C4 C5 C6 C7 . -2.0(8)
C5 C6 C7 C8 . 1.5(8)
C6 C7 C8 C3 . 0.0(8)
C4 C3 C8 C7 . -1.1(7)
P1 C3 C8 C7 . 177.6(4)
C14 C9 C10 C11 . 0.0(7)
P2 C9 C10 C11 . -179.7(3)
C9 C10 C11 C12 . -0.8(7)
C10 C11 C12 C13 . 1.3(7)
C11 C12 C13 C14 . -1.0(8)
C12 C13 C14 C9 . 0.1(7)
C10 C9 C14 C13 . 0.3(7)
P2 C9 C14 C13 . -179.9(4)
C20 C15 C16 C17 . -0.1(7)
P2 C15 C16 C17 . 179.5(3)
C15 C16 C17 C18 . 0.7(7)
C16 C17 C18 C19 . -0.9(7)
C17 C18 C19 C20 . 0.6(8)
C18 C19 C20 C15 . -0.1(7)
C16 C15 C20 C19 . -0.2(7)
P2 C15 C20 C19 . -179.8(4)
C26 C21 C22 C23 . -0.7(6)
P2 C21 C22 C23 . -179.8(3)
C21 C22 C23 C24 . -0.6(7)
C22 C23 C24 C25 . 0.7(7)
C23 C24 C25 C26 . 0.6(7)
C24 C25 C26 C21 . -2.0(7)
C22 C21 C26 C25 . 2.1(6)
P2 C21 C26 C25 . -178.8(4)
C32 C27 C28 C29 . 0.6(7)
P3 C27 C28 C29 . -179.1(4)
C27 C28 C29 C30 . -2.2(7)
C28 C29 C30 C31 . 2.2(7)
C29 C30 C31 C32 . -0.7(8)
C30 C31 C32 C27 . -0.8(7)
C28 C27 C32 C31 . 0.9(7)
P3 C27 C32 C31 . -179.4(4)
C38 C33 C34 C35 . 0.9(8)
P4 C33 C34 C35 . -179.3(4)
C33 C34 C35 C36 . 0.5(9)
C34 C35 C36 C37 . -1.2(9)
C35 C36 C37 C38 . 0.6(8)
C34 C33 C38 C37 . -1.5(7)
P4 C33 C38 C37 . 178.6(4)
C36 C37 C38 C33 . 0.8(8)
C44 C39 C40 C41 . -1.4(13)
P5 C39 C40 C41 . 179.2(7)
C39 C40 C41 C42 . 4.7(14)
C40 C41 C42 C43 . -6.2(14)
C41 C42 C43 C44 . 4.8(13)
C42 C43 C44 C39 . -1.4(11)
C40 C39 C44 C43 . -0.4(11)
P5 C39 C44 C43 . 179.0(5)
C50 C45 C46 C47 . 3.9(11)
P5 C45 C46 C47 . -178.2(6)
C45 C46 C47 C48 . -4.1(12)
C46 C47 C48 C49 . 2.7(13)
C47 C48 C49 C50 . -1.0(12)
C46 C45 C50 C49 . -2.1(10)
P5 C45 C50 C49 . -179.9(5)
C48 C49 C50 C45 . 0.6(11)
C56 C51 C52 C53 . -1.8(11)
P5 C51 C52 C53 . 176.6(7)
C51 C52 C53 C54 . 6.8(12)
C52 C53 C54 C55 . -7.4(12)
C53 C54 C55 C56 . 3.4(12)
C54 C55 C56 C51 . 1.5(10)
C52 C51 C56 C55 . -2.6(9)
P5 C51 C56 C55 . 178.9(5)
O2 C2 O1 Ag1 . 158.1(6)
C1 C2 O1 Ag1 . -20.8(7)
C8 C3 P1 C3 3_675 -88.0(5)
C4 C3 P1 C3 3_675 90.7(3)
C8 C3 P1 C3 2_765 163.2(4)
C4 C3 P1 C3 2_765 -18.1(4)
C8 C3 P1 Ag1 . 37.6(4)
C4 C3 P1 Ag1 . -143.7(3)
C16 C15 P2 C21 . -154.3(4)
C20 C15 P2 C21 . 25.4(4)
C16 C15 P2 C9 . 99.5(4)
C20 C15 P2 C9 . -80.9(4)
C16 C15 P2 Ag2 . -27.3(4)
C20 C15 P2 Ag2 . 152.3(3)
C26 C21 P2 C15 . 67.2(4)
C22 C21 P2 C15 . -113.8(4)
C26 C21 P2 C9 . 173.8(3)
C22 C21 P2 C9 . -7.1(4)
C26 C21 P2 Ag2 . -59.8(4)
C22 C21 P2 Ag2 . 119.3(3)
C10 C9 P2 C15 . 11.9(4)
C14 C9 P2 C15 . -167.9(3)
C10 C9 P2 C21 . -93.6(4)
C14 C9 P2 C21 . 86.6(4)
C10 C9 P2 Ag2 . 139.3(3)
C14 C9 P2 Ag2 . -40.4(4)
C28 C27 P3 C27 3_665 -102.6(3)
C32 C27 P3 C27 3_665 77.7(5)
C28 C27 P3 C27 2_655 4.2(5)
C32 C27 P3 C27 2_655 -175.5(3)
C28 C27 P3 Ag2 . 130.8(4)
C32 C27 P3 Ag2 . -48.9(4)
C38 C33 P4 C33 3_665 101.8(3)
C34 C33 P4 C33 3_665 -78.0(5)
C38 C33 P4 C33 2_655 -4.8(5)
C34 C33 P4 C33 2_655 175.4(4)
C38 C33 P4 Ag3 . -131.5(4)
C34 C33 P4 Ag3 . 48.7(4)
C52 C51 P5 C39 . -72.5(6)
C56 C51 P5 C39 . 105.9(6)
C52 C51 P5 C45 . 179.2(5)
C56 C51 P5 C45 . -2.4(6)
C52 C51 P5 Ag3 . 53.2(6)
C56 C51 P5 Ag3 . -128.4(5)
C40 C39 P5 C51 . 175.4(7)
C44 C39 P5 C51 . -4.0(7)
C40 C39 P5 C45 . -74.4(7)
C44 C39 P5 C45 . 106.2(6)
C40 C39 P5 Ag3 . 49.9(7)
C44 C39 P5 Ag3 . -129.5(5)
C50 C45 P5 C51 . 101.5(6)
C46 C45 P5 C51 . -76.4(6)
C50 C45 P5 C39 . -7.8(6)
C46 C45 P5 C39 . 174.3(5)
C50 C45 P5 Ag3 . -132.4(5)
C46 C45 P5 Ag3 . 49.7(6)
C2 C1 N1 C1 3_675 163.9(5)
C2 C1 N1 C1 2_765 -70.9(8)
C2 C1 N1 Ag1 . 46.5(5)

_cod_database_fobs_code 2241548
